data_2233708
loop_
_publ_author_name
'Sweetlin, M. Daniel'
'Eapen, Shibu M.'
'Perumal, S.'
'Ramalingom, S.'

_publ_section_title
;
 Poly[\m~3~-\b-alanine-aqua-\m~4~-sulfato-dilithium]
;
_journal_coeditor_code ZJ2051
_journal_issue 2
_journal_name_full 'Acta Crystallographica Section E'
_journal_page_first m206
_journal_page_last m207
_journal_paper_doi 10.1107/S1600536812002115
_journal_volume 68
_journal_year 2012
_chemical_formula_iupac '[Li2 (S O4) (C3 H7 N O2) (H2 O)]'
_chemical_formula_moiety 'C3 H9 Li2 N O7 S'
_chemical_formula_sum 'C3 H9 Li2 N O7 S'
_chemical_formula_weight 217.05
_chemical_melting_point 457.9
_chemical_name_common 'Beta-alanine lithium sulphate monohydrate'
_chemical_name_systematic
;
Poly[\m~3~-\b-alanine-aqua-\m~4~-sulfato-dilithium]
;
_space_group_IT_number 2
_symmetry_cell_setting triclinic
_symmetry_space_group_name_Hall '-P 1'
_symmetry_space_group_name_H-M 'P -1'
_atom_sites_solution_hydrogens geom
_atom_sites_solution_primary direct
_atom_sites_solution_secondary difmap
_audit_creation_method SHELXL-97
_cell_angle_alpha 68.725(3)
_cell_angle_beta 82.576(3)
_cell_angle_gamma 89.045(3)
_cell_formula_units_Z 2
_cell_length_a 5.1093(4)
_cell_length_b 9.2367(8)
_cell_length_c 9.6769(8)
_cell_measurement_reflns_used 184
_cell_measurement_temperature 296(2)
_cell_measurement_theta_max 24.3
_cell_measurement_theta_min 2.3
_cell_volume 421.77(6)
_computing_cell_refinement 'APEX2 and SAINT (Bruker, 2004)'
_computing_data_collection 'APEX2 (Bruker, 2004)'
_computing_data_reduction 'SAINT and XPREP (Bruker, 2004)'
_computing_molecular_graphics 'OLEX2 (Dolomanov <i>et al.</i>, 2009)'
_computing_publication_material 'SHELXL97 (Sheldrick, 2008), PLATON (Spek, 2009) and publCIF (Westrip, 2010)'
_computing_structure_refinement 'SHELXL97 (Sheldrick, 2008)'
_computing_structure_solution 'SIR92 (Altomare <i>et al.</i>, 1993)'
_diffrn_ambient_temperature 296(2)
_diffrn_measured_fraction_theta_full 0.974
_diffrn_measured_fraction_theta_max 0.974
_diffrn_measurement_device_type 'Bruker Kappa APEXII CCD'
_diffrn_measurement_method '\w and \f scan'
_diffrn_radiation_monochromator graphite
_diffrn_radiation_source 'fine-focus sealed tube'
_diffrn_radiation_type MoK\a
_diffrn_radiation_wavelength 0.71073
_diffrn_reflns_av_R_equivalents 0.0616
_diffrn_reflns_av_sigmaI/netI 0.0531
_diffrn_reflns_limit_h_max 6
_diffrn_reflns_limit_h_min -6
_diffrn_reflns_limit_k_max 12
_diffrn_reflns_limit_k_min -12
_diffrn_reflns_limit_l_max 12
_diffrn_reflns_limit_l_min -12
_diffrn_reflns_number 6764
_diffrn_reflns_theta_full 28.30
_diffrn_reflns_theta_max 28.30
_diffrn_reflns_theta_min 2.62
_exptl_absorpt_coefficient_mu 0.391
_exptl_absorpt_correction_T_max 0.9087
_exptl_absorpt_correction_T_min 0.8754
_exptl_absorpt_correction_type multi-scan
_exptl_absorpt_process_details '(SADABS; Bruker, 1999)'
_exptl_crystal_colour Colourless
_exptl_crystal_density_diffrn 1.709
_exptl_crystal_density_meas 1.71
_exptl_crystal_density_method Floatation
_exptl_crystal_description Block
_exptl_crystal_F_000 224
_exptl_crystal_size_max 0.35
_exptl_crystal_size_mid 0.30
_exptl_crystal_size_min 0.25
_refine_diff_density_max 0.421
_refine_diff_density_min -0.501
_refine_ls_extinction_method none
_refine_ls_goodness_of_fit_ref 1.066
_refine_ls_hydrogen_treatment mixed
_refine_ls_matrix_type full
_refine_ls_number_parameters 163
_refine_ls_number_reflns 2045
_refine_ls_number_restraints 3
_refine_ls_restrained_S_all 1.066
_refine_ls_R_factor_all 0.0439
_refine_ls_R_factor_gt 0.0414
_refine_ls_shift/su_max 0.001
_refine_ls_shift/su_mean 0.000
_refine_ls_structure_factor_coef Fsqd
_refine_ls_weighting_details 'calc w=1/[\s^2^(Fo^2^)+(0.0528P)^2^+0.2641P] where P=(Fo^2^+2Fc^2^)/3'
_refine_ls_weighting_scheme calc
_refine_ls_wR_factor_gt 0.1120
_refine_ls_wR_factor_ref 0.1147
_reflns_number_gt 1899
_reflns_number_total 2045
_reflns_threshold_expression I>2\s(I)
_cod_data_source_file zj2051.cif
_cod_data_source_block I
_cod_database_code 2233708
_cod_database_fobs_code 2233708

loop_
_symmetry_equiv_pos_as_xyz
'x, y, z'
'-x, -y, -z'

loop_
_atom_site_type_symbol
_atom_site_label
_atom_site_fract_x
_atom_site_fract_y
_atom_site_fract_z
_atom_site_U_iso_or_equiv
_atom_site_adp_type
_atom_site_calc_flag
_atom_site_refinement_flags
_atom_site_occupancy
_atom_site_symmetry_multiplicity
S S -0.30781(7) 0.77817(4) 0.59785(4) 0.01721(16) Uani d . 1 1
O O5 -0.5839(3) 0.7797(2) 0.57385(16) 0.0396(4) Uani d . 1 1
O O4 -0.2641(3) 0.89203(17) 0.66688(16) 0.0356(4) Uani d . 1 1
O O2 0.0637(2) 0.85784(15) 0.13776(14) 0.0254(3) Uani d . 1 1
O O3 -0.1386(2) 0.82127(16) 0.45218(14) 0.0261(3) Uani d . 1 1
O O1 0.4349(2) 0.83197(17) 0.23942(15) 0.0287(3) Uani d . 1 1
O O6 -0.2486(4) 0.62525(19) 0.69837(19) 0.0535(5) Uani d . 1 1
C C1 0.2965(3) 0.81463(19) 0.14778(18) 0.0197(3) Uani d . 1 1
C C2 0.4192(4) 0.7346(3) 0.0438(2) 0.0291(4) Uani d . 1 1
C C3 0.2349(4) 0.7090(2) -0.0549(2) 0.0287(4) Uani d . 1 1
N N 0.1701(4) 0.8593(2) -0.16740(19) 0.0304(4) Uani d . 1 1
O OW -0.1998(4) 0.53707(19) 0.3258(3) 0.0581(6) Uani d D 1 1
Li Li2 -0.2349(6) 1.1171(4) 0.5940(3) 0.0261(6) Uani d . 1 1
Li Li1 -0.2272(6) 0.7488(4) 0.2953(4) 0.0256(6) Uani d . 1 1
H HNA 0.321(7) 0.912(4) -0.232(4) 0.060(9) Uiso d . 1 1
H HNB 0.055(7) 0.846(4) -0.222(4) 0.069(10) Uiso d . 1 1
H HWB -0.325(5) 0.473(3) 0.364(4) 0.069(10) Uiso d D 1 1
H H3A 0.321(5) 0.649(3) -0.109(3) 0.040(7) Uiso d . 1 1
H H3B 0.070(6) 0.660(3) 0.004(3) 0.047(7) Uiso d . 1 1
H H4B 0.482(6) 0.643(4) 0.097(3) 0.052(8) Uiso d . 1 1
H H4A 0.569(6) 0.793(3) -0.013(3) 0.054(8) Uiso d . 1 1
H HWA -0.058(5) 0.485(4) 0.340(5) 0.107(15) Uiso d D 1 1
H HNC 0.109(5) 0.927(3) -0.120(3) 0.033(6) Uiso d . 1 1

loop_
_atom_site_aniso_label
_atom_site_aniso_U_11
_atom_site_aniso_U_22
_atom_site_aniso_U_33
_atom_site_aniso_U_12
_atom_site_aniso_U_13
_atom_site_aniso_U_23
S 0.0138(2) 0.0201(2) 0.0187(2) 0.00037(14) -0.00144(14) -0.00835(16)
O5 0.0141(6) 0.0760(11) 0.0284(7) -0.0078(6) -0.0020(5) -0.0183(7)
O4 0.0448(8) 0.0376(8) 0.0311(7) -0.0141(6) 0.0027(6) -0.0222(6)
O2 0.0183(6) 0.0344(7) 0.0255(6) 0.0063(5) -0.0024(5) -0.0136(5)
O3 0.0172(6) 0.0399(8) 0.0233(6) -0.0055(5) 0.0032(4) -0.0156(5)
O1 0.0231(6) 0.0419(8) 0.0303(7) 0.0084(5) -0.0090(5) -0.0224(6)
O6 0.0649(12) 0.0302(8) 0.0444(9) 0.0221(8) 0.0117(8) 0.0039(7)
C1 0.0185(7) 0.0226(8) 0.0175(7) 0.0024(6) -0.0004(5) -0.0073(6)
C2 0.0266(9) 0.0402(10) 0.0275(9) 0.0141(8) -0.0067(7) -0.0200(8)
C3 0.0341(10) 0.0304(9) 0.0260(9) 0.0004(7) -0.0028(7) -0.0157(7)
N 0.0311(8) 0.0404(9) 0.0245(8) 0.0098(7) -0.0064(7) -0.0168(7)
OW 0.0394(10) 0.0254(8) 0.1070(17) 0.0012(7) -0.0107(10) -0.0209(9)
Li2 0.0187(13) 0.0341(16) 0.0290(15) -0.0015(11) -0.0018(11) -0.0161(13)
Li1 0.0190(13) 0.0311(16) 0.0308(15) 0.0034(11) -0.0042(11) -0.0160(13)

loop_
_atom_type_symbol
_atom_type_description
_atom_type_scat_dispersion_real
_atom_type_scat_dispersion_imag
_atom_type_scat_source
C C 0.0033 0.0016 'International Tables Vol C Tables 4.2.6.8 and 6.1.1.4'
H H 0.0000 0.0000 'International Tables Vol C Tables 4.2.6.8 and 6.1.1.4'
N N 0.0061 0.0033 'International Tables Vol C Tables 4.2.6.8 and 6.1.1.4'
O O 0.0106 0.0060 'International Tables Vol C Tables 4.2.6.8 and 6.1.1.4'
Li Li -0.0003 0.0001 'International Tables Vol C Tables 4.2.6.8 and 6.1.1.4'
S S 0.1246 0.1234 'International Tables Vol C Tables 4.2.6.8 and 6.1.1.4'

loop_
_geom_angle_atom_site_label_1
_geom_angle_atom_site_label_2
_geom_angle_atom_site_label_3
_geom_angle_site_symmetry_1
_geom_angle_site_symmetry_3
_geom_angle
O6 S O5 . . 109.41(11)
O6 S O4 . . 108.78(11)
O5 S O4 . . 108.91(10)
O6 S O3 . . 111.20(9)
O5 S O3 . . 109.12(8)
O4 S O3 . . 109.39(8)
S O5 Li2 . 2_476 133.35(13)
S O4 Li2 . . 134.19(13)
C1 O2 Li1 . . 120.86(14)
S O3 Li2 . 2_576 128.04(12)
S O3 Li1 . . 121.15(11)
Li2 O3 Li1 2_576 . 107.36(14)
C1 O1 Li1 . 1_655 131.16(15)
C1 O1 Li2 . 2_576 115.02(14)
Li1 O1 Li2 1_655 2_576 109.61(14)
O2 C1 O1 . . 124.14(15)
O2 C1 C2 . . 118.10(15)
O1 C1 C2 . . 117.76(15)
O2 C1 Li2 . 2_576 84.56(11)
O1 C1 Li2 . 2_576 40.69(10)
C2 C1 Li2 . 2_576 155.18(14)
C3 C2 C1 . . 114.33(15)
C3 C2 H4B . . 109.1(18)
C1 C2 H4B . . 109.9(19)
C3 C2 H4A . . 110.9(19)
C1 C2 H4A . . 108.1(19)
H4B C2 H4A . . 104(3)
N C3 C2 . . 110.69(17)
N C3 H3A . . 107.1(15)
C2 C3 H3A . . 109.1(16)
N C3 H3B . . 107.3(16)
C2 C3 H3B . . 110.7(16)
H3A C3 H3B . . 112(2)
C3 N HNA . . 112.0(19)
C3 N HNB . . 111(2)
HNA N HNB . . 108(3)
C3 N HNC . . 110.0(15)
HNA N HNC . . 104(2)
HNB N HNC . . 111(3)
Li1 OW HWB . . 123(2)
Li1 OW HWA . . 125(3)
HWB OW HWA . . 106(3)
O5 Li2 O4 2_476 . 114.67(17)
O5 Li2 O3 2_476 2_576 110.71(16)
O4 Li2 O3 . 2_576 108.30(16)
O5 Li2 O1 2_476 2_576 104.37(15)
O4 Li2 O1 . 2_576 103.06(15)
O3 Li2 O1 2_576 2_576 115.69(16)
O5 Li2 C1 2_476 2_576 123.53(15)
O4 Li2 C1 . 2_576 103.92(14)
O3 Li2 C1 2_576 2_576 93.11(12)
O1 Li2 C1 2_576 2_576 24.28(6)
O5 Li2 Li1 2_476 2_576 128.01(16)
O4 Li2 Li1 . 2_576 114.65(15)
O3 Li2 Li1 2_576 2_576 36.56(9)
O1 Li2 Li1 2_576 2_576 79.45(12)
C1 Li2 Li1 2_576 2_576 56.56(9)
O5 Li2 Li1 2_476 2_476 70.83(11)
O4 Li2 Li1 . 2_476 109.49(14)
O3 Li2 Li1 2_576 2_476 136.76(16)
O1 Li2 Li1 2_576 2_476 34.63(8)
C1 Li2 Li1 2_576 2_476 57.93(9)
Li1 Li2 Li1 2_576 2_476 106.63(13)
OW Li1 O1 . 1_455 113.60(17)
OW Li1 O3 . . 118.66(18)
O1 Li1 O3 1_455 . 107.99(15)
OW Li1 O2 . . 106.31(16)
O1 Li1 O2 1_455 . 110.88(16)
O3 Li1 O2 . . 98.23(14)
OW Li1 Li2 . 2_576 113.59(15)
O1 Li1 Li2 1_455 2_576 131.51(16)
O3 Li1 Li2 . 2_576 36.08(8)
O2 Li1 Li2 . 2_576 64.94(11)
OW Li1 Li2 . 2_476 121.10(16)
O1 Li1 Li2 1_455 2_476 35.76(9)
O3 Li1 Li2 . 2_476 74.83(11)
O2 Li1 Li2 . 2_476 129.47(15)
Li2 Li1 Li2 2_576 2_476 106.63(13)

loop_
_geom_bond_atom_site_label_1
_geom_bond_atom_site_label_2
_geom_bond_site_symmetry_2
_geom_bond_distance
S O6 . 1.4484(15)
S O5 . 1.4579(13)
S O4 . 1.4692(13)
S O3 . 1.4772(12)
O5 Li2 2_476 1.908(4)
O4 Li2 . 1.939(4)
O2 C1 . 1.253(2)
O2 Li1 . 1.974(3)
O3 Li2 2_576 1.948(3)
O3 Li1 . 1.970(3)
O1 C1 . 1.257(2)
O1 Li1 1_655 1.939(3)
O1 Li2 2_576 1.994(3)
C1 C2 . 1.521(2)
C1 Li2 2_576 2.771(3)
C2 C3 . 1.503(3)
C2 H4B . 0.90(3)
C2 H4A . 0.93(3)
C3 N . 1.485(3)
C3 H3A . 0.96(3)
C3 H3B . 0.97(3)
N HNA . 0.94(3)
N HNB . 0.88(4)
N HNC . 0.93(3)
OW Li1 . 1.875(4)
OW HWB . 0.833(18)
OW HWA . 0.859(19)
Li2 O5 2_476 1.908(4)
Li2 O3 2_576 1.948(3)
Li2 O1 2_576 1.994(3)
Li2 C1 2_576 2.771(3)
Li2 Li1 2_576 3.157(4)
Li2 Li1 2_476 3.214(4)
Li1 O1 1_455 1.939(3)
Li1 Li2 2_576 3.157(4)
Li1 Li2 2_476 3.214(4)

loop_
_geom_hbond_atom_site_label_D
_geom_hbond_atom_site_label_H
_geom_hbond_atom_site_label_A
_geom_hbond_site_symmetry_A
_geom_hbond_distance_DH
_geom_hbond_distance_HA
_geom_hbond_distance_DA
_geom_hbond_angle_DHA
_geom_hbond_publ_flag
N HNA O5 1_654 0.94(4) 2.58(4) 2.981(2) 106(3) yes
N HNA O4 1_654 0.94(4) 2.25(4) 3.082(3) 147(3) yes
N HNB O4 1_554 0.88(4) 2.02(4) 2.851(2) 157(4) yes
N HNC O2 1_555 0.93(3) 2.32(3) 2.928(2) 123(2) yes
N HNC O2 2_575 0.93(3) 2.12(3) 2.947(2) 148(2) yes

loop_
_geom_torsion_atom_site_label_1
_geom_torsion_atom_site_label_2
_geom_torsion_atom_site_label_3
_geom_torsion_atom_site_label_4
_geom_torsion_site_symmetry_1
_geom_torsion_site_symmetry_4
_geom_torsion
O6 S O5 Li2 . 2_476 -145.5(2)
O4 S O5 Li2 . 2_476 95.8(2)
O3 S O5 Li2 . 2_476 -23.6(2)
O6 S O4 Li2 . . 166.47(18)
O5 S O4 Li2 . . -74.36(19)
O3 S O4 Li2 . . 44.8(2)
O6 S O3 Li2 . 2_576 -73.80(19)
O5 S O3 Li2 . 2_576 165.42(16)
O4 S O3 Li2 . 2_576 46.37(18)
O6 S O3 Li1 . . 82.47(17)
O5 S O3 Li1 . . -38.31(16)
O4 S O3 Li1 . . -157.36(14)
Li1 O2 C1 O1 . . -71.1(2)
Li1 O2 C1 C2 . . 108.25(19)
Li1 O2 C1 Li2 . 2_576 -61.09(16)
Li1 O1 C1 O2 1_655 . 169.51(18)
Li2 O1 C1 O2 2_576 . 15.4(2)
Li1 O1 C1 C2 1_655 . -9.8(3)
Li2 O1 C1 C2 2_576 . -163.97(17)
Li1 O1 C1 Li2 1_655 2_576 154.1(3)
O2 C1 C2 C3 . . -3.3(3)
O1 C1 C2 C3 . . 176.12(17)
Li2 C1 C2 C3 2_576 . 150.7(3)
C1 C2 C3 N . . 68.4(2)
S O4 Li2 O5 . 2_476 26.6(3)
S O4 Li2 O3 . 2_576 -97.5(2)
S O4 Li2 O1 . 2_576 139.41(15)
S O4 Li2 C1 . 2_576 164.38(13)
S O4 Li2 Li1 . 2_576 -136.35(15)
S O4 Li2 Li1 . 2_476 103.89(18)
S O3 Li1 OW . . -69.2(2)
Li2 O3 Li1 OW 2_576 . 91.4(2)
S O3 Li1 O1 . 1_455 61.9(2)
Li2 O3 Li1 O1 2_576 1_455 -137.53(16)
S O3 Li1 O2 . . 177.06(10)
Li2 O3 Li1 O2 2_576 . -22.34(18)
S O3 Li1 Li2 . 2_576 -160.61(19)
S O3 Li1 Li2 . 2_476 48.28(13)
Li2 O3 Li1 Li2 2_576 2_476 -151.12(17)
C1 O2 Li1 OW . . -51.3(2)
C1 O2 Li1 O1 . 1_455 -175.22(15)
C1 O2 Li1 O3 . . 71.88(19)
C1 O2 Li1 Li2 . 2_576 57.57(16)
C1 O2 Li1 Li2 . 2_476 148.96(17)
